data_7158537
loop_
_publ_author_name
'Suresh, Alati'
'Lal, Sohan'
'Namboothiri, Irishi N.'

_publ_section_title
;
 Regio- and stereoselective synthesis of functionalized and fused
 heterocycles from Morita-Baylis-Hillman adducts of dicyclopentadienone
;
_journal_name_full 'Organic &amp; Biomolecular Chemistry'
_journal_paper_doi 10.1039/D1OB02505H
_journal_year 2022
_chemical_formula_moiety 'C20 H19 N O S'
_chemical_formula_sum 'C20 H19 N O S'
_chemical_formula_weight 321.42
_space_group_crystal_system monoclinic
_space_group_IT_number 14
_space_group_name_Hall '-P 2yn'
_space_group_name_H-M_alt 'P 1 21/n 1'
_atom_sites_solution_hydrogens geom
_atom_sites_solution_primary direct
_atom_sites_solution_secondary difmap
_audit_creation_date 2017-09-11
_audit_creation_method
;
Olex2 1.2-ac3
(compiled 2016.08.26 svn.r3337 for Rigaku Oxford Diffraction, GUI svn.r5221)
;
_audit_update_record
;
2018-11-16 deposited with the CCDC.	2022-02-24 downloaded from the CCDC.
;
_cell_angle_alpha 90.00
_cell_angle_beta 101.362(4)
_cell_angle_gamma 90.00
_cell_formula_units_Z 8
_cell_length_a 11.4480(5)
_cell_length_b 15.4161(5)
_cell_length_c 17.7415(7)
_cell_measurement_reflns_used 9589
_cell_measurement_temperature 293(2)
_cell_measurement_theta_max 30.6710
_cell_measurement_theta_min 1.9550
_cell_volume 3069.7(2)
_computing_cell_refinement 'CrysAlisPro 1.171.38.43 (Rigaku OD, 2015)'
_computing_data_collection 'CrysAlisPro 1.171.38.43 (Rigaku OD, 2015)'
_computing_data_reduction 'CrysAlisPro 1.171.38.43 (Rigaku OD, 2015)'
_computing_molecular_graphics 'Olex2 (Dolomanov et al., 2009)'
_computing_publication_material 'Olex2 (Dolomanov et al., 2009)'
_computing_structure_refinement 'XL (Sheldrick, 2008)'
_computing_structure_solution 'SHELXS-97 (Sheldrick, 2008)'
_diffrn_ambient_temperature 293(2)
_diffrn_detector 'CCD plate'
_diffrn_measured_fraction_theta_full 0.995
_diffrn_measured_fraction_theta_max 0.995
_diffrn_measurement_details
;
List of Runs (angles in degrees, time in seconds):

  # Type    Start    End  Width  t~exp~   \w     \q     \k     \f   Frames
#--------------------------------------------------------------------------
  1  \w    -92.50  19.00   0.50    8.00    --  -20.00 -72.00 108.00  223
  2  \w    -40.00  44.00   0.50    8.00    --  -20.00  72.00-108.00  168
  3  \w    -93.00 -14.00   0.50    8.00    --  -20.00 -72.00  36.00  158
  4  \w    -59.00   6.00   0.50    8.00    --  -20.00  72.00-180.00  130
;
_diffrn_measurement_device 'abstract diffractometer'
_diffrn_measurement_device_type 'dtrek-CrysAlisPro-abstract goniometer imported rigaku-d*trek images'
_diffrn_measurement_method '\w scans'
_diffrn_orient_matrix_type 'CrysAlisPro convention (1999,Acta A55,543-557)'
_diffrn_orient_matrix_UB_11 0.0520298000
_diffrn_orient_matrix_UB_12 0.0260464000
_diffrn_orient_matrix_UB_13 0.0052284000
_diffrn_orient_matrix_UB_21 0.0347414000
_diffrn_orient_matrix_UB_22 -0.0373288000
_diffrn_orient_matrix_UB_23 -0.0035509000
_diffrn_orient_matrix_UB_31 -0.0089003000
_diffrn_orient_matrix_UB_32 0.0067139000
_diffrn_orient_matrix_UB_33 -0.0402875000
_diffrn_radiation_monochromator graphite
_diffrn_radiation_probe x-ray
_diffrn_radiation_type MoK\a
_diffrn_radiation_wavelength 0.71073
_diffrn_reflns_av_R_equivalents 0.0602
_diffrn_reflns_av_unetI/netI 0.0535
_diffrn_reflns_limit_h_max 12
_diffrn_reflns_limit_h_min -13
_diffrn_reflns_limit_k_max 18
_diffrn_reflns_limit_k_min -17
_diffrn_reflns_limit_l_max 21
_diffrn_reflns_limit_l_min -21
_diffrn_reflns_number 19112
_diffrn_reflns_theta_full 25.00
_diffrn_reflns_theta_max 25.00
_diffrn_reflns_theta_min 1.77
_diffrn_source 'fine-focus sealed X-ray tube'
_diffrn_source_type 'Enhance (Mo) X-ray Source'
_exptl_absorpt_coefficient_mu 0.215
_exptl_absorpt_correction_T_max 1.00000
_exptl_absorpt_correction_T_min 0.82368
_exptl_absorpt_correction_type multi-scan
_exptl_absorpt_process_details
;
CrysAlisPro 1.171.38.43 (Rigaku Oxford Diffraction, 2015)
Empirical absorption correction using spherical harmonics,
 implemented in SCALE3 ABSPACK scaling algorithm.
;
_exptl_crystal_colour colourless
_exptl_crystal_density_diffrn 1.391
_exptl_crystal_density_method 'not measured'
_exptl_crystal_description block
_exptl_crystal_F_000 1360
_exptl_crystal_size_max 0.275
_exptl_crystal_size_mid 0.178
_exptl_crystal_size_min 0.090
_refine_diff_density_max 0.321
_refine_diff_density_min -0.328
_refine_diff_density_rms 0.065
_refine_ls_extinction_method none
_refine_ls_goodness_of_fit_ref 1.041
_refine_ls_hydrogen_treatment constr
_refine_ls_matrix_type full
_refine_ls_number_parameters 417
_refine_ls_number_reflns 5379
_refine_ls_number_restraints 0
_refine_ls_restrained_S_all 1.041
_refine_ls_R_factor_all 0.0608
_refine_ls_R_factor_gt 0.0466
_refine_ls_shift/su_max 0.000
_refine_ls_shift/su_mean 0.000
_refine_ls_structure_factor_coef Fsqd
_refine_ls_weighting_details 'calc w=1/[\s^2^(Fo^2^)+(0.0395P)^2^+2.1417P] where P=(Fo^2^+2Fc^2^)/3'
_refine_ls_weighting_scheme calc
_refine_ls_wR_factor_gt 0.0996
_refine_ls_wR_factor_ref 0.1100
_reflns_number_gt 4379
_reflns_number_total 5379
_reflns_threshold_expression >2sigma(I)
_cod_data_source_file d1ob02505h2.cif
_cod_data_source_block inn-as-56a_mo
_cod_database_code 7158537
_chemical_oxdiff_formula CHNOS
_reflns_odcompleteness_completeness 91.04
_reflns_odcompleteness_iscentric 1
_reflns_odcompleteness_theta 31.07
_olex2_refinement_description
;
1. Fixed Uiso
 At 1.2 times of:
  All C(H) groups, All C(H,H) groups
 At 1.5 times of:
  All C(H,H,H) groups
2.a Ternary CH refined with riding coordinates:
 C00D(H00D), C00E(H00H), C00I(H00I), C00J(H00J), C00K(H00L), C00N(H00N),
 C00T(H00V), C00V(H00X), C00X(H00Y), C012(H012), C017(H017), C019(H019)
2.b Secondary CH2 refined with riding coordinates:
 C00O(H00O,H00P), C00Z(H00E,H00F), C014(H01C,H01D), C01A(H01A,H01B)
2.c Aromatic/amide H refined with riding coordinates:
 C009(H009), C00G(H00G), C00H(H00K), C00L(H00M), C00P(H00Q), C00S(H00S),
 C00W(H00W), C010(H010), C013(H013), C015(H015), C016(H016), C018(H018)
2.d Idealised Me refined as rotating group:
 C00Q(H00R,H00T,H00U), C00Y(H00A,H00B,H00C)
;
_olex2_submission_special_instructions 'No special instructions were received'
_oxdiff_exptl_absorpt_empirical_details
;
Empirical correction (ABSPACK) includes:
- Absorption correction using spherical harmonics
- Frame scaling
- Detector area scaling
;
_oxdiff_exptl_absorpt_empirical_full_max 1.412
_oxdiff_exptl_absorpt_empirical_full_min 0.730

loop_
_space_group_symop_id
_space_group_symop_operation_xyz
1 'x, y, z'
2 '-x+1/2, y+1/2, -z+1/2'
3 '-x, -y, -z'
4 'x-1/2, -y-1/2, z-1/2'

loop_
_atom_site_label
_atom_site_type_symbol
_atom_site_fract_x
_atom_site_fract_y
_atom_site_fract_z
_atom_site_U_iso_or_equiv
_atom_site_adp_type
_atom_site_occupancy
_atom_site_calc_flag
_atom_site_disorder_assembly
_atom_site_disorder_group
_atom_site_refinement_flags_posn
S001 S 0.40547(5) 1.01877(4) 0.12949(4) 0.02680(16) Uani 1 d . . .
S002 S 0.62959(5) 1.03612(4) 0.36473(4) 0.02656(16) Uani 1 d . . .
O003 O 0.89526(14) 0.91421(11) 0.39669(11) 0.0363(4) Uani 1 d . . .
O004 O 0.09832(15) 1.05626(11) 0.09227(10) 0.0369(4) Uani 1 d . . .
N005 N 0.51276(16) 0.86381(12) 0.11182(11) 0.0224(4) Uani 1 d . . .
N006 N 0.41815(16) 0.99526(12) 0.40737(11) 0.0239(4) Uani 1 d . . .
C007 C 0.35080(19) 0.84903(14) 0.16674(12) 0.0187(5) Uani 1 d . . .
C008 C 0.51052(19) 0.87842(14) 0.36842(12) 0.0188(5) Uani 1 d . . .
C009 C 0.3738(2) 0.68078(14) 0.17987(13) 0.0245(5) Uani 1 d . . .
H009 H 0.3110 0.6713 0.2050 0.029 Uiso 1 calc . . R
C00A C 0.40062(19) 0.85078(14) 0.38819(12) 0.0217(5) Uani 1 d . . .
C00B C 0.40201(19) 0.76495(14) 0.16019(12) 0.0181(5) Uani 1 d . . .
C00C C 0.51797(19) 0.96592(14) 0.38111(12) 0.0215(5) Uani 1 d . . .
C00D C 0.23785(19) 0.86948(14) 0.19402(12) 0.0206(5) Uani 1 d . . .
H00D H 0.2435 0.8471 0.2463 0.025 Uiso 1 calc . . R
C00E C 0.60161(19) 0.82192(14) 0.34280(12) 0.0198(5) Uani 1 d . . .
H00H H 0.5626 0.7871 0.2988 0.024 Uiso 1 calc . . R
C00F C 0.42062(19) 0.90640(14) 0.13714(12) 0.0196(5) Uani 1 d . . .
C00G C 0.5684(2) 0.70717(15) 0.10657(13) 0.0252(5) Uani 1 d . . .
H00G H 0.6332 0.7162 0.0831 0.030 Uiso 1 calc . . R
C00H C 0.3447(2) 0.76968(15) 0.38812(13) 0.0251(5) Uani 1 d . . .
H00K H 0.3807 0.7197 0.3742 0.030 Uiso 1 calc . . R
C00I C 0.2117(2) 0.96794(14) 0.19313(13) 0.0230(5) Uani 1 d . . .
H00I H 0.1709 0.9791 0.2358 0.028 Uiso 1 calc . . R
C00J C 0.12814(19) 0.82822(14) 0.14032(13) 0.0216(5) Uani 1 d . . .
H00J H 0.1550 0.7838 0.1081 0.026 Uiso 1 calc . . R
C00K C 0.66194(19) 0.75981(13) 0.40873(12) 0.0209(5) Uani 1 d . . .
H00L H 0.6195 0.7626 0.4515 0.025 Uiso 1 calc . . R
C00L C 0.8463(2) 0.68925(15) 0.33917(14) 0.0313(6) Uani 1 d . . .
H00M H 0.9025 0.6953 0.3081 0.038 Uiso 1 calc . . R
C00M C 0.50122(19) 0.77624(14) 0.12479(12) 0.0201(5) Uani 1 d . . .
C00N C 0.8665(2) 0.70717(15) 0.42455(13) 0.0265(5) Uani 1 d . . .
H00N H 0.9496 0.7065 0.4521 0.032 Uiso 1 calc . . R
C00O C 0.6781(2) 0.96777(14) 0.29324(13) 0.0251(5) Uani 1 d . . .
H00O H 0.6168 0.9676 0.2469 0.030 Uiso 1 calc . . R
H00P H 0.7496 0.9926 0.2804 0.030 Uiso 1 calc . . R
C00P C 0.2343(2) 0.92055(16) 0.43326(13) 0.0282(6) Uani 1 d . . .
H00Q H 0.1986 0.9698 0.4490 0.034 Uiso 1 calc . . R
C00Q C 0.3960(2) 1.08446(14) 0.42660(14) 0.0295(6) Uani 1 d . . .
H00R H 0.4558 1.1027 0.4695 0.044 Uiso 1 calc . . GR
H00T H 0.3188 1.0887 0.4398 0.044 Uiso 1 calc . . GR
H00U H 0.3988 1.1210 0.3832 0.044 Uiso 1 calc . . GR
C00R C 0.1209(2) 0.98491(15) 0.11951(13) 0.0245(5) Uani 1 d . . .
C00S C 0.4401(2) 0.61199(15) 0.16170(14) 0.0302(6) Uani 1 d . . .
H00S H 0.4208 0.5560 0.1744 0.036 Uiso 1 calc . . R
C00T C 0.6772(2) 0.66319(14) 0.38603(14) 0.0281(5) Uani 1 d . . .
H00V H 0.6065 0.6264 0.3823 0.034 Uiso 1 calc . . R
C00U C 0.8091(2) 0.86635(14) 0.38624(13) 0.0230(5) Uani 1 d . . .
C00V C 0.79250(19) 0.79036(14) 0.43603(13) 0.0226(5) Uani 1 d . . .
H00X H 0.8070 0.8073 0.4903 0.027 Uiso 1 calc . . R
C00W C 0.5358(2) 0.62483(15) 0.12447(14) 0.0290(5) Uani 1 d . . .
H00W H 0.5779 0.5772 0.1117 0.035 Uiso 1 calc . . R
C00X C 0.70412(19) 0.87440(14) 0.31959(12) 0.0208(5) Uani 1 d . . .
H00Y H 0.7264 0.8435 0.2763 0.025 Uiso 1 calc . . R
C00Y C 0.6054(2) 0.90366(16) 0.07885(15) 0.0308(6) Uani 1 d . . .
H00A H 0.5701 0.9416 0.0377 0.046 Uiso 1 calc . . GR
H00B H 0.6504 0.8594 0.0593 0.046 Uiso 1 calc . . GR
H00C H 0.6574 0.9364 0.1177 0.046 Uiso 1 calc . . GR
C00Z C 0.3172(2) 1.02955(15) 0.20359(13) 0.0277(5) Uani 1 d . . .
H00E H 0.3679 1.0189 0.2533 0.033 Uiso 1 calc . . R
H00F H 0.2882 1.0887 0.2035 0.033 Uiso 1 calc . . R
C010 C 0.7351(2) 0.66352(15) 0.31657(14) 0.0334(6) Uani 1 d . . .
H010 H 0.6987 0.6483 0.2667 0.040 Uiso 1 calc . . R
C011 C 0.3453(2) 0.92488(14) 0.41163(12) 0.0227(5) Uani 1 d . . .
C012 C 0.06217(19) 0.90134(15) 0.08866(13) 0.0227(5) Uani 1 d . . .
H012 H 0.0675 0.8927 0.0347 0.027 Uiso 1 calc . . R
C013 C 0.1799(2) 0.84071(17) 0.43032(14) 0.0334(6) Uani 1 d . . .
H013 H 0.1048 0.8363 0.4426 0.040 Uiso 1 calc . . R
C014 C 0.7845(2) 0.63831(15) 0.44898(14) 0.0300(6) Uani 1 d . . .
H01C H 0.7703 0.6476 0.5005 0.036 Uiso 1 calc . . R
H01D H 0.8120 0.5795 0.4436 0.036 Uiso 1 calc . . R
C015 C 0.2351(2) 0.76578(17) 0.40916(14) 0.0317(6) Uani 1 d . . .
H015 H 0.1971 0.7125 0.4093 0.038 Uiso 1 calc . . R
C016 C -0.0703(2) 0.91996(17) 0.18209(14) 0.0316(6) Uani 1 d . . .
H016 H -0.1049 0.9699 0.1973 0.038 Uiso 1 calc . . R
C017 C 0.0270(2) 0.79033(16) 0.17847(14) 0.0277(5) Uani 1 d . . .
H017 H 0.0434 0.7334 0.2029 0.033 Uiso 1 calc . . R
C018 C -0.0116(2) 0.85995(17) 0.22812(15) 0.0332(6) Uani 1 d . . .
H018 H 0.0032 0.8607 0.2816 0.040 Uiso 1 calc . . R
C019 C -0.0705(2) 0.89223(16) 0.10017(14) 0.0302(6) Uani 1 d . . .
H019 H -0.1317 0.9186 0.0604 0.036 Uiso 1 calc . . R
C01A C -0.0773(2) 0.79320(16) 0.10862(15) 0.0323(6) Uani 1 d . . .
H01A H -0.0606 0.7620 0.0644 0.039 Uiso 1 calc . . R
H01B H -0.1521 0.7738 0.1207 0.039 Uiso 1 calc . . R

loop_
_atom_site_aniso_label
_atom_site_aniso_U_11
_atom_site_aniso_U_22
_atom_site_aniso_U_33
_atom_site_aniso_U_23
_atom_site_aniso_U_13
_atom_site_aniso_U_12
S001 0.0268(3) 0.0198(3) 0.0341(3) 0.0026(2) 0.0067(3) -0.0017(2)
S002 0.0268(3) 0.0201(3) 0.0331(3) -0.0010(2) 0.0066(3) -0.0004(2)
O003 0.0210(9) 0.0291(9) 0.0560(12) 0.0033(8) 0.0004(8) -0.0036(8)
O004 0.0337(10) 0.0294(10) 0.0440(11) 0.0078(8) -0.0009(8) 0.0053(8)
N005 0.0174(10) 0.0240(10) 0.0271(10) 0.0022(8) 0.0076(8) -0.0030(8)
N006 0.0233(10) 0.0229(10) 0.0253(10) -0.0005(8) 0.0047(8) 0.0070(8)
C007 0.0170(11) 0.0213(11) 0.0167(11) 0.0011(9) 0.0006(9) -0.0002(9)
C008 0.0178(11) 0.0214(11) 0.0156(10) 0.0015(9) -0.0006(9) 0.0031(9)
C009 0.0212(12) 0.0281(12) 0.0227(12) 0.0028(10) 0.0007(10) -0.0053(10)
C00A 0.0200(12) 0.0270(12) 0.0167(11) 0.0018(9) -0.0003(9) 0.0027(10)
C00B 0.0162(11) 0.0213(11) 0.0160(10) 0.0006(9) 0.0010(9) -0.0017(9)
C00C 0.0174(12) 0.0253(12) 0.0203(11) 0.0005(9) 0.0004(9) 0.0034(9)
C00D 0.0188(12) 0.0257(12) 0.0177(11) 0.0008(9) 0.0050(9) 0.0000(9)
C00E 0.0202(12) 0.0196(11) 0.0200(11) -0.0019(9) 0.0047(9) -0.0002(9)
C00F 0.0175(11) 0.0214(11) 0.0194(11) -0.0007(9) 0.0024(9) -0.0030(9)
C00G 0.0180(12) 0.0333(13) 0.0241(12) -0.0002(10) 0.0032(10) 0.0025(10)
C00H 0.0235(13) 0.0273(12) 0.0233(12) 0.0010(10) 0.0022(10) -0.0007(10)
C00I 0.0220(12) 0.0273(12) 0.0205(11) -0.0012(9) 0.0060(10) 0.0026(10)
C00J 0.0174(11) 0.0240(12) 0.0244(12) -0.0003(9) 0.0065(10) -0.0001(9)
C00K 0.0220(12) 0.0212(11) 0.0202(11) 0.0004(9) 0.0059(9) 0.0029(9)
C00L 0.0388(16) 0.0255(13) 0.0333(14) 0.0022(11) 0.0163(12) 0.0125(11)
C00M 0.0172(11) 0.0226(11) 0.0186(11) -0.0007(9) -0.0015(9) -0.0008(9)
C00N 0.0216(12) 0.0272(12) 0.0298(13) 0.0041(10) 0.0027(10) 0.0072(10)
C00O 0.0273(13) 0.0249(12) 0.0238(12) 0.0035(10) 0.0070(10) 0.0015(10)
C00P 0.0245(13) 0.0372(14) 0.0232(12) 0.0029(10) 0.0052(10) 0.0104(11)
C00Q 0.0336(14) 0.0241(12) 0.0302(13) -0.0019(10) 0.0045(11) 0.0109(10)
C00R 0.0203(12) 0.0287(13) 0.0264(12) 0.0015(10) 0.0090(10) 0.0054(10)
C00S 0.0360(15) 0.0187(12) 0.0325(13) 0.0032(10) -0.0014(11) -0.0028(11)
C00T 0.0262(13) 0.0196(12) 0.0370(14) -0.0012(10) 0.0029(11) -0.0007(10)
C00U 0.0215(13) 0.0187(11) 0.0297(12) -0.0035(10) 0.0071(10) 0.0033(10)
C00V 0.0227(12) 0.0234(12) 0.0211(11) -0.0031(9) 0.0028(10) 0.0021(10)
C00W 0.0274(13) 0.0273(13) 0.0297(13) -0.0044(10) -0.0010(11) 0.0047(10)
C00X 0.0220(12) 0.0209(11) 0.0204(11) 0.0002(9) 0.0063(10) 0.0041(9)
C00Y 0.0250(13) 0.0301(13) 0.0404(15) 0.0035(11) 0.0138(11) -0.0064(11)
C00Z 0.0304(14) 0.0252(12) 0.0260(13) -0.0046(10) 0.0024(11) 0.0018(10)
C010 0.0459(17) 0.0230(12) 0.0285(13) -0.0073(10) 0.0004(12) 0.0093(11)
C011 0.0228(12) 0.0257(12) 0.0190(11) 0.0027(9) 0.0024(10) 0.0048(10)
C012 0.0165(12) 0.0327(13) 0.0189(11) 0.0000(10) 0.0039(9) 0.0009(10)
C013 0.0218(13) 0.0517(17) 0.0276(13) 0.0083(12) 0.0074(11) 0.0022(12)
C014 0.0329(14) 0.0245(12) 0.0329(14) 0.0052(10) 0.0072(11) 0.0087(11)
C015 0.0285(14) 0.0370(14) 0.0288(13) 0.0067(11) 0.0040(11) -0.0067(11)
C016 0.0205(13) 0.0413(15) 0.0372(14) -0.0033(12) 0.0162(11) 0.0008(11)
C017 0.0205(12) 0.0302(13) 0.0328(13) 0.0051(11) 0.0063(11) -0.0017(10)
C018 0.0281(14) 0.0450(15) 0.0300(13) 0.0016(12) 0.0146(11) -0.0051(12)
C019 0.0170(12) 0.0403(14) 0.0324(13) 0.0056(11) 0.0030(10) 0.0032(11)
C01A 0.0187(13) 0.0388(14) 0.0400(15) -0.0005(12) 0.0074(11) -0.0040(11)

loop_
_atom_type_symbol
_atom_type_description
_atom_type_scat_dispersion_real
_atom_type_scat_dispersion_imag
_atom_type_scat_source
C C 0.0033 0.0016 'International Tables Vol C Tables 4.2.6.8 and 6.1.1.4'
N N 0.0061 0.0033 'International Tables Vol C Tables 4.2.6.8 and 6.1.1.4'
O O 0.0106 0.0060 'International Tables Vol C Tables 4.2.6.8 and 6.1.1.4'
S S 0.1246 0.1234 'International Tables Vol C Tables 4.2.6.8 and 6.1.1.4'
H H 0.0000 0.0000 'International Tables Vol C Tables 4.2.6.8 and 6.1.1.4'

loop_
_geom_angle_atom_site_label_1
_geom_angle_atom_site_label_2
_geom_angle_atom_site_label_3
_geom_angle
_geom_angle_site_symmetry_1
_geom_angle_site_symmetry_3
_geom_angle_publ_flag
C00F S001 C00Z 95.48(10) . . ?
C00C S002 C00O 95.24(10) . . ?
C00F N005 C00Y 126.46(19) . . ?
C00M N005 C00F 107.72(17) . . ?
C00M N005 C00Y 125.81(19) . . ?
C00C N006 C00Q 125.41(19) . . ?
C011 N006 C00C 107.94(18) . . ?
C011 N006 C00Q 126.65(19) . . ?
C00B C007 C00D 127.36(19) . . ?
C00F C007 C00B 105.93(18) . . ?
C00F C007 C00D 126.5(2) . . ?
C00A C008 C00E 126.74(19) . . ?
C00C C008 C00A 106.36(19) . . ?
C00C C008 C00E 126.8(2) . . ?
C00B C009 H009 120.3 . . ?
C00S C009 H009 120.3 . . ?
C00S C009 C00B 119.4(2) . . ?
C00H C00A C008 133.3(2) . . ?
C00H C00A C011 119.4(2) . . ?
C011 C00A C008 107.36(19) . . ?
C009 C00B C007 134.4(2) . . ?
C009 C00B C00M 118.1(2) . . ?
C00M C00B C007 107.54(18) . . ?
N006 C00C S002 122.11(16) . . ?
C008 C00C S002 127.54(17) . . ?
C008 C00C N006 110.30(19) . . ?
C007 C00D H00D 109.3 . . ?
C007 C00D C00I 112.35(18) . . ?
C007 C00D C00J 111.08(17) . . ?
C00I C00D H00D 109.3 . . ?
C00I C00D C00J 105.29(17) . . ?
C00J C00D H00D 109.3 . . ?
C008 C00E H00H 109.0 . . ?
C008 C00E C00K 111.15(17) . . ?
C008 C00E C00X 112.78(18) . . ?
C00K C00E H00H 109.0 . . ?
C00X C00E H00H 109.0 . . ?
C00X C00E C00K 105.85(17) . . ?
N005 C00F S001 120.95(16) . . ?
C007 C00F S001 128.10(17) . . ?
C007 C00F N005 110.95(19) . . ?
C00M C00G H00G 121.1 . . ?
C00W C00G H00G 121.1 . . ?
C00W C00G C00M 117.8(2) . . ?
C00A C00H H00K 120.7 . . ?
C015 C00H C00A 118.5(2) . . ?
C015 C00H H00K 120.7 . . ?
C00D C00I H00I 106.5 . . ?
C00R C00I C00D 105.98(18) . . ?
C00R C00I H00I 106.5 . . ?
C00Z C00I C00D 117.70(19) . . ?
C00Z C00I H00I 106.5 . . ?
C00Z C00I C00R 112.89(19) . . ?
C00D C00J H00J 109.6 . . ?
C00D C00J C017 117.70(18) . . ?
C012 C00J C00D 107.76(17) . . ?
C012 C00J H00J 109.6 . . ?
C012 C00J C017 102.18(17) . . ?
C017 C00J H00J 109.6 . . ?
C00E C00K H00L 109.8 . . ?
C00T C00K C00E 116.52(18) . . ?
C00T C00K H00L 109.8 . . ?
C00V C00K C00E 107.71(17) . . ?
C00V C00K H00L 109.8 . . ?
C00V C00K C00T 102.72(17) . . ?
C00N C00L H00M 126.1 . . ?
C010 C00L H00M 126.1 . . ?
C010 C00L C00N 107.9(2) . . ?
N005 C00M C00B 107.84(18) . . ?
N005 C00M C00G 129.5(2) . . ?
C00G C00M C00B 122.7(2) . . ?
C00L C00N H00N 116.0 . . ?
C00L C00N C00V 107.40(18) . . ?
C00L C00N C014 100.1(2) . . ?
C00V C00N H00N 116.0 . . ?
C014 C00N H00N 116.0 . . ?
C014 C00N C00V 98.76(18) . . ?
S002 C00O H00O 108.8 . . ?
S002 C00O H00P 108.8 . . ?
H00O C00O H00P 107.7 . . ?
C00X C00O S002 113.65(15) . . ?
C00X C00O H00O 108.8 . . ?
C00X C00O H00P 108.8 . . ?
C011 C00P H00Q 121.3 . . ?
C013 C00P H00Q 121.3 . . ?
C013 C00P C011 117.4(2) . . ?
N006 C00Q H00R 109.5 . . ?
N006 C00Q H00T 109.5 . . ?
N006 C00Q H00U 109.5 . . ?
H00R C00Q H00T 109.5 . . ?
H00R C00Q H00U 109.5 . . ?
H00T C00Q H00U 109.5 . . ?
O004 C00R C00I 123.7(2) . . ?
O004 C00R C012 126.0(2) . . ?
C012 C00R C00I 110.20(19) . . ?
C009 C00S H00S 119.4 . . ?
C009 C00S C00W 121.3(2) . . ?
C00W C00S H00S 119.4 . . ?
C00K C00T H00V 115.9 . . ?
C010 C00T C00K 107.27(18) . . ?
C010 C00T H00V 115.9 . . ?
C010 C00T C014 100.25(19) . . ?
C014 C00T C00K 99.48(18) . . ?
C014 C00T H00V 115.9 . . ?
O003 C00U C00V 125.2(2) . . ?
O003 C00U C00X 124.3(2) . . ?
C00V C00U C00X 110.49(18) . . ?
C00K C00V C00N 102.86(17) . . ?
C00K C00V H00X 110.7 . . ?
C00N C00V H00X 110.7 . . ?
C00U C00V C00K 106.20(18) . . ?
C00U C00V C00N 115.23(18) . . ?
C00U C00V H00X 110.7 . . ?
C00G C00W C00S 120.7(2) . . ?
C00G C00W H00W 119.6 . . ?
C00S C00W H00W 119.6 . . ?
C00E C00X H00Y 106.5 . . ?
C00O C00X C00E 117.59(18) . . ?
C00O C00X H00Y 106.5 . . ?
C00U C00X C00E 106.03(17) . . ?
C00U C00X C00O 113.16(19) . . ?
C00U C00X H00Y 106.5 . . ?
N005 C00Y H00A 109.5 . . ?
N005 C00Y H00B 109.5 . . ?
N005 C00Y H00C 109.5 . . ?
H00A C00Y H00B 109.5 . . ?
H00A C00Y H00C 109.5 . . ?
H00B C00Y H00C 109.5 . . ?
S001 C00Z H00E 108.9 . . ?
S001 C00Z H00F 108.9 . . ?
C00I C00Z S001 113.37(15) . . ?
C00I C00Z H00E 108.9 . . ?
C00I C00Z H00F 108.9 . . ?
H00E C00Z H00F 107.7 . . ?
C00L C010 C00T 107.8(2) . . ?
C00L C010 H010 126.1 . . ?
C00T C010 H010 126.1 . . ?
N006 C011 C00A 108.03(19) . . ?
N006 C011 C00P 130.1(2) . . ?
C00P C011 C00A 121.9(2) . . ?
C00J C012 H012 111.2 . . ?
C00J C012 C019 103.16(17) . . ?
C00R C012 C00J 106.04(18) . . ?
C00R C012 H012 111.2 . . ?
C00R C012 C019 113.68(19) . . ?
C019 C012 H012 111.2 . . ?
C00P C013 H013 119.2 . . ?
C00P C013 C015 121.5(2) . . ?
C015 C013 H013 119.2 . . ?
C00N C014 C00T 93.88(18) . . ?
C00N C014 H01C 112.9 . . ?
C00N C014 H01D 112.9 . . ?
C00T C014 H01C 112.9 . . ?
C00T C014 H01D 112.9 . . ?
H01C C014 H01D 110.4 . . ?
C00H C015 C013 121.2(2) . . ?
C00H C015 H015 119.4 . . ?
C013 C015 H015 119.4 . . ?
C018 C016 H016 126.3 . . ?
C018 C016 C019 107.4(2) . . ?
C019 C016 H016 126.3 . . ?
C00J C017 H017 115.6 . . ?
C018 C017 C00J 108.27(19) . . ?
C018 C017 H017 115.6 . . ?
C018 C017 C01A 100.3(2) . . ?
C01A C017 C00J 99.39(18) . . ?
C01A C017 H017 115.6 . . ?
C016 C018 C017 107.9(2) . . ?
C016 C018 H018 126.0 . . ?
C017 C018 H018 126.0 . . ?
C012 C019 H019 116.1 . . ?
C016 C019 C012 106.22(19) . . ?
C016 C019 H019 116.1 . . ?
C016 C019 C01A 100.2(2) . . ?
C01A C019 C012 99.76(18) . . ?
C01A C019 H019 116.1 . . ?
C017 C01A H01A 113.0 . . ?
C017 C01A H01B 113.0 . . ?
C019 C01A C017 93.49(19) . . ?
C019 C01A H01A 113.0 . . ?
C019 C01A H01B 113.0 . . ?
H01A C01A H01B 110.4 . . ?

loop_
_geom_bond_atom_site_label_1
_geom_bond_atom_site_label_2
_geom_bond_distance
_geom_bond_site_symmetry_2
_geom_bond_publ_flag
S001 C00F 1.744(2) . ?
S001 C00Z 1.817(2) . ?
S002 C00C 1.742(2) . ?
S002 C00O 1.818(2) . ?
O003 C00U 1.216(3) . ?
O004 C00R 1.209(3) . ?
N005 C00F 1.390(3) . ?
N005 C00M 1.380(3) . ?
N005 C00Y 1.446(3) . ?
N006 C00C 1.392(3) . ?
N006 C00Q 1.451(3) . ?
N006 C011 1.380(3) . ?
C007 C00B 1.437(3) . ?
C007 C00D 1.501(3) . ?
C007 C00F 1.365(3) . ?
C008 C00A 1.436(3) . ?
C008 C00C 1.368(3) . ?
C008 C00E 1.496(3) . ?
C009 H009 0.9300 . ?
C009 C00B 1.398(3) . ?
C009 C00S 1.378(3) . ?
C00A C00H 1.405(3) . ?
C00A C011 1.408(3) . ?
C00B C00M 1.413(3) . ?
C00D H00D 0.9800 . ?
C00D C00I 1.547(3) . ?
C00D C00J 1.555(3) . ?
C00E H00H 0.9800 . ?
C00E C00K 1.563(3) . ?
C00E C00X 1.546(3) . ?
C00G H00G 0.9300 . ?
C00G C00M 1.388(3) . ?
C00G C00W 1.378(3) . ?
C00H H00K 0.9300 . ?
C00H C015 1.379(3) . ?
C00I H00I 0.9800 . ?
C00I C00R 1.523(3) . ?
C00I C00Z 1.519(3) . ?
C00J H00J 0.9800 . ?
C00J C012 1.552(3) . ?
C00J C017 1.565(3) . ?
C00K H00L 0.9800 . ?
C00K C00T 1.562(3) . ?
C00K C00V 1.551(3) . ?
C00L H00M 0.9300 . ?
C00L C00N 1.512(3) . ?
C00L C010 1.319(4) . ?
C00N H00N 0.9800 . ?
C00N C00V 1.572(3) . ?
C00N C014 1.535(3) . ?
C00O H00O 0.9700 . ?
C00O H00P 0.9700 . ?
C00O C00X 1.524(3) . ?
C00P H00Q 0.9300 . ?
C00P C011 1.400(3) . ?
C00P C013 1.376(3) . ?
C00Q H00R 0.9600 . ?
C00Q H00T 0.9600 . ?
C00Q H00U 0.9600 . ?
C00R C012 1.506(3) . ?
C00S H00S 0.9300 . ?
C00S C00W 1.401(3) . ?
C00T H00V 0.9800 . ?
C00T C010 1.509(3) . ?
C00T C014 1.537(3) . ?
C00U C00V 1.502(3) . ?
C00U C00X 1.516(3) . ?
C00V H00X 0.9800 . ?
C00W H00W 0.9300 . ?
C00X H00Y 0.9800 . ?
C00Y H00A 0.9600 . ?
C00Y H00B 0.9600 . ?
C00Y H00C 0.9600 . ?
C00Z H00E 0.9700 . ?
C00Z H00F 0.9700 . ?
C010 H010 0.9300 . ?
C012 H012 0.9800 . ?
C012 C019 1.578(3) . ?
C013 H013 0.9300 . ?
C013 C015 1.403(4) . ?
C014 H01C 0.9700 . ?
C014 H01D 0.9700 . ?
C015 H015 0.9300 . ?
C016 H016 0.9300 . ?
C016 C018 1.326(4) . ?
C016 C019 1.514(3) . ?
C017 H017 0.9800 . ?
C017 C018 1.509(3) . ?
C017 C01A 1.543(3) . ?
C018 H018 0.9300 . ?
C019 H019 0.9800 . ?
C019 C01A 1.537(3) . ?
C01A H01A 0.9700 . ?
C01A H01B 0.9700 . ?

loop_
_geom_torsion_atom_site_label_1
_geom_torsion_atom_site_label_2
_geom_torsion_atom_site_label_3
_geom_torsion_atom_site_label_4
_geom_torsion
_geom_torsion_site_symmetry_1
_geom_torsion_site_symmetry_2
_geom_torsion_site_symmetry_3
_geom_torsion_site_symmetry_4
_geom_torsion_publ_flag
S002 C00O C00X C00E 58.8(2) . . . . ?
S002 C00O C00X C00U -65.4(2) . . . . ?
O003 C00U C00V C00K 170.4(2) . . . . ?
O003 C00U C00V C00N -76.5(3) . . . . ?
O003 C00U C00X C00E -162.3(2) . . . . ?
O003 C00U C00X C00O -32.0(3) . . . . ?
O004 C00R C012 C00J 176.2(2) . . . . ?
O004 C00R C012 C019 -71.1(3) . . . . ?
C007 C00B C00M N005 1.5(2) . . . . ?
C007 C00B C00M C00G -177.0(2) . . . . ?
C007 C00D C00I C00R 99.1(2) . . . . ?
C007 C00D C00I C00Z -28.3(3) . . . . ?
C007 C00D C00J C012 -103.2(2) . . . . ?
C007 C00D C00J C017 142.1(2) . . . . ?
C008 C00A C00H C015 -178.4(2) . . . . ?
C008 C00A C011 N006 -0.6(2) . . . . ?
C008 C00A C011 C00P 178.5(2) . . . . ?
C008 C00E C00K C00T 135.2(2) . . . . ?
C008 C00E C00K C00V -110.08(19) . . . . ?
C008 C00E C00X C00O -24.9(3) . . . . ?
C008 C00E C00X C00U 102.8(2) . . . . ?
C009 C00B C00M N005 -179.13(18) . . . . ?
C009 C00B C00M C00G 2.3(3) . . . . ?
C009 C00S C00W C00G 1.6(4) . . . . ?
C00A C008 C00C S002 -177.97(17) . . . . ?
C00A C008 C00C N006 -0.4(2) . . . . ?
C00A C008 C00E C00K -66.2(3) . . . . ?
C00A C008 C00E C00X 175.07(19) . . . . ?
C00A C00H C015 C013 0.0(3) . . . . ?
C00B C007 C00D C00I 179.9(2) . . . . ?
C00B C007 C00D C00J -62.4(3) . . . . ?
C00B C007 C00F S001 -179.44(16) . . . . ?
C00B C007 C00F N005 0.3(2) . . . . ?
C00B C009 C00S C00W 0.6(4) . . . . ?
C00C S002 C00O C00X -51.39(18) . . . . ?
C00C N006 C011 C00A 0.3(2) . . . . ?
C00C N006 C011 C00P -178.7(2) . . . . ?
C00C C008 C00A C00H -179.3(2) . . . . ?
C00C C008 C00A C011 0.6(2) . . . . ?
C00C C008 C00E C00K 110.4(2) . . . . ?
C00C C008 C00E C00X -8.2(3) . . . . ?
C00D C007 C00B C009 -5.2(4) . . . . ?
C00D C007 C00B C00M 174.1(2) . . . . ?
C00D C007 C00F S001 5.3(3) . . . . ?
C00D C007 C00F N005 -174.93(19) . . . . ?
C00D C00I C00R O004 -164.4(2) . . . . ?
C00D C00I C00R C012 17.7(2) . . . . ?
C00D C00I C00Z S001 60.4(2) . . . . ?
C00D C00J C012 C00R -8.1(2) . . . . ?
C00D C00J C012 C019 -127.88(18) . . . . ?
C00D C00J C017 C018 53.5(3) . . . . ?
C00D C00J C017 C01A 157.72(19) . . . . ?
C00E C008 C00A C00H -2.0(4) . . . . ?
C00E C008 C00A C011 177.8(2) . . . . ?
C00E C008 C00C S002 4.8(3) . . . . ?
C00E C008 C00C N006 -177.65(19) . . . . ?
C00E C00K C00T C010 50.3(3) . . . . ?
C00E C00K C00T C014 154.28(19) . . . . ?
C00E C00K C00V C00N -122.93(18) . . . . ?
C00E C00K C00V C00U -1.5(2) . . . . ?
C00F S001 C00Z C00I -50.17(18) . . . . ?
C00F N005 C00M C00B -1.3(2) . . . . ?
C00F N005 C00M C00G 177.1(2) . . . . ?
C00F C007 C00B C009 179.7(2) . . . . ?
C00F C007 C00B C00M -1.1(2) . . . . ?
C00F C007 C00D C00I -5.8(3) . . . . ?
C00F C007 C00D C00J 111.8(2) . . . . ?
C00H C00A C011 N006 179.32(19) . . . . ?
C00H C00A C011 C00P -1.5(3) . . . . ?
C00I C00D C00J C012 18.7(2) . . . . ?
C00I C00D C00J C017 -96.0(2) . . . . ?
C00I C00R C012 C00J -6.0(2) . . . . ?
C00I C00R C012 C019 106.7(2) . . . . ?
C00J C00D C00I C00R -22.0(2) . . . . ?
C00J C00D C00I C00Z -149.37(19) . . . . ?
C00J C012 C019 C016 69.1(2) . . . . ?
C00J C012 C019 C01A -34.7(2) . . . . ?
C00J C017 C018 C016 70.9(2) . . . . ?
C00J C017 C01A C019 -60.9(2) . . . . ?
C00K C00E C00X C00O -146.63(19) . . . . ?
C00K C00E C00X C00U -18.9(2) . . . . ?
C00K C00T C010 C00L 70.4(2) . . . . ?
C00K C00T C014 C00N -60.01(19) . . . . ?
C00L C00N C00V C00K 65.7(2) . . . . ?
C00L C00N C00V C00U -49.4(3) . . . . ?
C00L C00N C014 C00T -49.6(2) . . . . ?
C00M N005 C00F S001 -179.61(15) . . . . ?
C00M N005 C00F C007 0.6(2) . . . . ?
C00M C00G C00W C00S -1.7(3) . . . . ?
C00N C00L C010 C00T -0.1(3) . . . . ?
C00O S002 C00C N006 -153.87(19) . . . . ?
C00O S002 C00C C008 23.4(2) . . . . ?
C00P C013 C015 C00H -2.0(4) . . . . ?
C00Q N006 C00C S002 -2.2(3) . . . . ?
C00Q N006 C00C C008 -179.9(2) . . . . ?
C00Q N006 C011 C00A -179.7(2) . . . . ?
C00Q N006 C011 C00P 1.3(4) . . . . ?
C00R C00I C00Z S001 -63.6(2) . . . . ?
C00R C012 C019 C016 -45.3(3) . . . . ?
C00R C012 C019 C01A -149.0(2) . . . . ?
C00S C009 C00B C007 176.7(2) . . . . ?
C00S C009 C00B C00M -2.4(3) . . . . ?
C00T C00K C00V C00N 0.6(2) . . . . ?
C00T C00K C00V C00U 122.06(18) . . . . ?
C00V C00K C00T C010 -67.1(2) . . . . ?
C00V C00K C00T C014 36.8(2) . . . . ?
C00V C00N C014 C00T 59.97(19) . . . . ?
C00V C00U C00X C00E 18.9(2) . . . . ?
C00V C00U C00X C00O 149.19(18) . . . . ?
C00W C00G C00M N005 -178.4(2) . . . . ?
C00W C00G C00M C00B -0.3(3) . . . . ?
C00X C00E C00K C00T -102.0(2) . . . . ?
C00X C00E C00K C00V 12.7(2) . . . . ?
C00X C00U C00V C00K -10.8(2) . . . . ?
C00X C00U C00V C00N 102.3(2) . . . . ?
C00Y N005 C00F S001 1.2(3) . . . . ?
C00Y N005 C00F C007 -178.5(2) . . . . ?
C00Y N005 C00M C00B 177.9(2) . . . . ?
C00Y N005 C00M C00G -3.8(4) . . . . ?
C00Z S001 C00F N005 -158.38(18) . . . . ?
C00Z S001 C00F C007 21.3(2) . . . . ?
C00Z C00I C00R O004 -34.2(3) . . . . ?
C00Z C00I C00R C012 147.97(19) . . . . ?
C010 C00L C00N C00V -69.4(2) . . . . ?
C010 C00L C00N C014 33.2(2) . . . . ?
C010 C00T C014 C00N 49.6(2) . . . . ?
C011 N006 C00C S002 177.77(16) . . . . ?
C011 N006 C00C C008 0.1(2) . . . . ?
C011 C00A C00H C015 1.8(3) . . . . ?
C011 C00P C013 C015 2.2(3) . . . . ?
C012 C00J C017 C018 -64.3(2) . . . . ?
C012 C00J C017 C01A 40.0(2) . . . . ?
C012 C019 C01A C017 58.37(19) . . . . ?
C013 C00P C011 N006 178.5(2) . . . . ?
C013 C00P C011 C00A -0.5(3) . . . . ?
C014 C00N C00V C00K -37.8(2) . . . . ?
C014 C00N C00V C00U -152.90(19) . . . . ?
C014 C00T C010 C00L -33.0(2) . . . . ?
C016 C019 C01A C017 -50.2(2) . . . . ?
C017 C00J C012 C00R 116.53(19) . . . . ?
C017 C00J C012 C019 -3.2(2) . . . . ?
C018 C016 C019 C012 -69.2(2) . . . . ?
C018 C016 C019 C01A 34.2(2) . . . . ?
C018 C017 C01A C019 49.8(2) . . . . ?
C019 C016 C018 C017 -0.9(3) . . . . ?
C01A C017 C018 C016 -32.6(2) . . . . ?
